data_7119494
loop_
_publ_author_name
'Chan, Chung Ying'
'Noor, Asif'
'McLean, Catriona A.'
'Donnelly, Paul S.'
'Barnard, Peter J.'

_publ_section_title
;
 Rhenium(i) complexes of N-heterocyclic carbene ligands that bind to
 amyloid plaques of Alzheimer's disease.
;
_journal_issue 15
_journal_name_full 'Chemical communications (Cambridge, England)'
_journal_page_first 2311
_journal_page_last 2314
_journal_paper_doi 10.1039/c6cc10066j
_journal_volume 53
_journal_year 2017
_chemical_formula_moiety 'C32 H32 N8 O4 Re S, F6 P'
_chemical_formula_sum 'C32 H32 F6 N8 O4 P Re S'
_chemical_formula_weight 955.88
_chemical_name_systematic 16.PF6
_space_group_crystal_system triclinic
_space_group_IT_number 2
_space_group_name_Hall '-P 1'
_space_group_name_H-M_alt 'P -1'
_symmetry_space_group_name_Hall '-P 1'
_symmetry_space_group_name_H-M 'P -1'
_atom_sites_solution_hydrogens geom
_atom_sites_solution_primary iterative
_audit_creation_date 2016-08-12
_audit_creation_method
;
Olex2 1.2
(compiled 2016.02.19 svn.r3266 for OlexSys, GUI svn.r5155)
;
_audit_update_record
;
2016-08-12 deposited with the CCDC.
2017-01-17 downloaded from the CCDC.
;
_cell_angle_alpha 68.155(6)
_cell_angle_beta 76.597(4)
_cell_angle_gamma 81.414(4)
_cell_formula_units_Z 2
_cell_length_a 8.7659(3)
_cell_length_b 12.9987(7)
_cell_length_c 16.3263(11)
_cell_measurement_reflns_used 9121
_cell_measurement_temperature 150
_cell_measurement_theta_max 30.3320
_cell_measurement_theta_min 4.7040
_cell_volume 1675.60(17)
_computing_cell_refinement
;
CrysAlisPro, Agilent Technologies,
Version 1.171.37.35 (release 13-08-2014 CrysAlis171 .NET)
(compiled Aug 13 2014,18:06:01)
;
_computing_data_collection
;
CrysAlisPro, Agilent Technologies,
Version 1.171.37.35 (release 13-08-2014 CrysAlis171 .NET)
(compiled Aug 13 2014,18:06:01)
;
_computing_data_reduction
;
CrysAlisPro, Agilent Technologies,
Version 1.171.37.35 (release 13-08-2014 CrysAlis171 .NET)
(compiled Aug 13 2014,18:06:01)
;
_computing_molecular_graphics 'Olex2 (Dolomanov et al., 2009)'
_computing_publication_material 'Olex2 (Dolomanov et al., 2009)'
_computing_structure_refinement 'ShelXL (Sheldrick, 2015)'
_computing_structure_solution
;
Superflip (Palatinus & Chapuis, 2007;Palatinus & van der Lee, 2008;
Palatinus et al., 2012)
;
_diffrn_ambient_temperature 150
_diffrn_detector_area_resol_mean 10.3281
_diffrn_measured_fraction_theta_full 0.998
_diffrn_measured_fraction_theta_max 0.998
_diffrn_measurement_device_type 'Xcalibur, Atlas, Gemini'
_diffrn_measurement_method '\w scans'
_diffrn_radiation_type MoK\a
_diffrn_radiation_wavelength 0.71073
_diffrn_reflns_av_R_equivalents 0.0301
_diffrn_reflns_av_unetI/netI 0.0406
_diffrn_reflns_Laue_measured_fraction_full 0.998
_diffrn_reflns_Laue_measured_fraction_max 0.998
_diffrn_reflns_limit_h_max 10
_diffrn_reflns_limit_h_min -10
_diffrn_reflns_limit_k_max 16
_diffrn_reflns_limit_k_min -16
_diffrn_reflns_limit_l_max 16
_diffrn_reflns_limit_l_min -20
_diffrn_reflns_number 15862
_diffrn_reflns_point_group_measured_fraction_full 0.998
_diffrn_reflns_point_group_measured_fraction_max 0.998
_diffrn_reflns_theta_full 25.242
_diffrn_reflns_theta_max 26.372
_diffrn_reflns_theta_min 2.978
_exptl_absorpt_coefficient_mu 3.823
_exptl_absorpt_correction_T_max 1.00000
_exptl_absorpt_correction_T_min 0.62808
_exptl_absorpt_correction_type multi-scan
_exptl_absorpt_process_details
;
CrysAlisPro, Agilent Technologies,
Version 1.171.37.35 (release 13-08-2014 CrysAlis171 .NET)
(compiled Aug 13 2014,18:06:01)
Empirical absorption correction using spherical harmonics,
 implemented in SCALE3 ABSPACK scaling algorithm.
;
_exptl_crystal_colour 'clear yellow'
_exptl_crystal_colour_lustre clear
_exptl_crystal_colour_primary yellow
_exptl_crystal_density_diffrn 1.895
_exptl_crystal_description needle
_exptl_crystal_F_000 944
_exptl_crystal_size_max 0.1
_exptl_crystal_size_mid 0.03
_exptl_crystal_size_min 0.03
_refine_diff_density_max 1.301
_refine_diff_density_min -0.812
_refine_diff_density_rms 0.110
_refine_ls_extinction_method none
_refine_ls_goodness_of_fit_ref 1.044
_refine_ls_hydrogen_treatment constr
_refine_ls_matrix_type full
_refine_ls_number_parameters 484
_refine_ls_number_reflns 6840
_refine_ls_number_restraints 4
_refine_ls_restrained_S_all 1.046
_refine_ls_R_factor_all 0.0302
_refine_ls_R_factor_gt 0.0264
_refine_ls_shift/su_max 0.007
_refine_ls_shift/su_mean 0.000
_refine_ls_structure_factor_coef Fsqd
_refine_ls_weighting_details 'w=1/[\s^2^(Fo^2^)+(0.0317P)^2^+0.9905P] where P=(Fo^2^+2Fc^2^)/3'
_refine_ls_weighting_scheme calc
_refine_ls_wR_factor_gt 0.0622
_refine_ls_wR_factor_ref 0.0645
_reflns_Friedel_coverage 0.000
_reflns_number_gt 6318
_reflns_number_total 6840
_reflns_threshold_expression 'I > 2\s(I)'
_cod_data_source_file c6cc10066j2.cif
_cod_data_source_block 16PF6
_cod_depositor_comments 'Adding full bibliography for 7119493--7119495.cif.'
_cod_original_cell_volume 1675.61(17)
_cod_database_code 7119494
_shelx_space_group_comment
;
The symmetry employed for this shelxl refinement is uniquely defined
by the following loop, which should always be used as a source of
symmetry information in preference to the above space-group names.
They are only intended as comments.
;
_olex2_refinement_description
;
1. Fixed Uiso
 At 1.2 times of:
  All C(H) groups, All C(H,H) groups, All C(H,H,H,H) groups, All N(H) groups
 At 1.5 times of:
  All C(H,H,H) groups
2. Restrained distances
 C9A-C10
 1.54 with sigma of 0.02
 C9-C10
 1.54 with sigma of 0.02
 N2-C9
 1.47 with sigma of 0.02
 N2-C9A
 1.47 with sigma of 0.02
3. Uiso/Uaniso restraints and constraints
Uanis(C9) = Uanis(C9A)
4. Others
 Sof(H10C)=Sof(H10D)=Sof(C9A)=Sof(H9AA)=Sof(H9AB)=1-FVAR(1)
 Sof(H10A)=Sof(H10B)=Sof(C9)=Sof(H9A)=Sof(H9B)=FVAR(1)
5.a Secondary CH2 refined with riding coordinates:
 C13(H13A,H13B), C7(H7A,H7B), C8(H8A,H8B), C11(H11A,H11B), C10(H10A,H10B),
 C10(H10C,H10D), C9(H9A,H9B), C9A(H9AA,H9AB), C12(H12A,H12B)
5.b Aromatic/amide H refined with riding coordinates:
 C6(H6), C5(H5), N6(H6A), C20(H20), C26(H26), C2(H2), C17(H17), C3(H3),
 C16(H16), C24(H24), C23(H23), C27(H27)
5.c Idealised Me refined as rotating group:
 C29(H29A,H29B,H29C), C28(H28A,H28B,H28C)
;
_shelx_shelxl_version_number 2014/7
_olex2_submission_special_instructions 'No special instructions were received'

loop_
_space_group_symop_operation_xyz
'x, y, z'
'-x, -y, -z'

loop_
_atom_site_label
_atom_site_type_symbol
_atom_site_fract_x
_atom_site_fract_y
_atom_site_fract_z
_atom_site_U_iso_or_equiv
_atom_site_adp_type
_atom_site_occupancy
_atom_site_site_symmetry_order
_atom_site_calc_flag
_atom_site_refinement_flags_posn
_atom_site_refinement_flags_occupancy
_atom_site_disorder_assembly
_atom_site_disorder_group
Re1 Re 0.03824(2) 0.74764(2) 1.07393(2) 0.01830(5) Uani 1 1 d . . . .
S1 S 0.52413(11) 0.33541(8) 0.64090(7) 0.0311(2) Uani 1 1 d . . . .
P1 P 0.18183(10) 0.14884(8) 0.24014(7) 0.0280(2) Uani 1 1 d . . . .
F5 F 0.3521(3) 0.1864(2) 0.22880(18) 0.0488(7) Uani 1 1 d . . . .
F4 F 0.2235(4) 0.1498(5) 0.1423(2) 0.1198(19) Uani 1 1 d . . . .
F2 F 0.1372(4) 0.1533(3) 0.3374(2) 0.0855(11) Uani 1 1 d . . . .
F6 F 0.0100(3) 0.1166(2) 0.2481(2) 0.0585(8) Uani 1 1 d . . . .
O3 O -0.2183(3) 0.6258(2) 1.0522(2) 0.0404(7) Uani 1 1 d . . . .
O4 O 0.4063(3) 0.5897(2) 0.83871(18) 0.0321(6) Uani 1 1 d . . . .
F3 F 0.1228(3) 0.2742(3) 0.2039(3) 0.0970(14) Uani 1 1 d . . . .
C13 C 0.1626(4) 0.6603(3) 0.9132(3) 0.0308(8) Uani 1 1 d . . . .
H13A H 0.1006 0.7287 0.8833 0.037 Uiso 1 1 calc R . . .
H13B H 0.0874 0.6027 0.9488 0.037 Uiso 1 1 calc R . . .
O1 O -0.2330(3) 0.8439(3) 1.1843(2) 0.0544(9) Uani 1 1 d . . . .
N1 N 0.2426(3) 0.8314(2) 1.1705(2) 0.0226(6) Uani 1 1 d . . . .
C6 C 0.2567(4) 0.4620(3) 1.2584(3) 0.0279(8) Uani 1 1 d . . . .
H6 H 0.3181 0.3932 1.2707 0.033 Uiso 1 1 calc R . . .
N5 N 0.2363(3) 0.6836(2) 0.9772(2) 0.0223(6) Uani 1 1 d . . . .
C5 C 0.2121(4) 0.5218(3) 1.3124(3) 0.0282(8) Uani 1 1 d . . . .
H5 H 0.2343 0.5031 1.3707 0.034 Uiso 1 1 calc R . . .
N6 N 0.1867(3) 0.6221(3) 0.7795(2) 0.0289(7) Uani 1 1 d . . . .
H6A H 0.0937 0.6586 0.7808 0.035 Uiso 1 1 calc R . . .
N2 N 0.3735(3) 0.8364(3) 1.0415(2) 0.0281(7) Uani 1 1 d D . . .
N7 N 0.3317(3) 0.4053(2) 0.5296(2) 0.0260(7) Uani 1 1 d . . . .
N4 N 0.1965(3) 0.5194(2) 1.1818(2) 0.0226(6) Uani 1 1 d . . . .
C29 C 0.8333(5) -0.0737(4) 0.4314(3) 0.0414(10) Uani 1 1 d . . . .
H29A H 0.8417 -0.1365 0.4108 0.062 Uiso 1 1 calc GR . . .
H29B H 0.8104 -0.1005 0.4972 0.062 Uiso 1 1 calc GR . . .
H29C H 0.9328 -0.0376 0.4091 0.062 Uiso 1 1 calc GR . . .
N3 N 0.1271(3) 0.6164(2) 1.2667(2) 0.0246(6) Uani 1 1 d . . . .
O2 O -0.0336(4) 0.9614(2) 0.9185(2) 0.0524(9) Uani 1 1 d . . . .
C28 C 0.6613(5) 0.0026(4) 0.3193(3) 0.0451(11) Uani 1 1 d . . . .
H28A H 0.7065 0.0634 0.2659 0.068 Uiso 1 1 calc GR . . .
H28B H 0.5464 0.0110 0.3272 0.068 Uiso 1 1 calc GR . . .
H28C H 0.6996 -0.0686 0.3116 0.068 Uiso 1 1 calc GR . . .
C0AA C 0.2298(4) 0.8155(3) 1.0949(2) 0.0205(7) Uani 1 1 d . . . .
C20 C 0.3548(4) 0.4894(3) 0.7169(3) 0.0268(8) Uani 1 1 d . . . .
H20 H 0.4185 0.4691 0.7611 0.032 Uiso 1 1 calc R . . .
N8 N 0.7074(4) 0.0058(3) 0.3972(2) 0.0352(8) Uani 1 1 d . . . .
C26 C 0.7089(5) 0.0995(4) 0.5000(3) 0.0399(10) Uani 1 1 d . . . .
H26 H 0.7940 0.0505 0.5219 0.048 Uiso 1 1 calc R . . .
C7 C 0.1167(4) 0.8212(3) 1.2483(2) 0.0275(8) Uani 1 1 d . . . .
H7A H 0.0257 0.8713 1.2277 0.033 Uiso 1 1 calc R . . .
H7B H 0.1528 0.8482 1.2895 0.033 Uiso 1 1 calc R . . .
C2 C 0.3896(4) 0.8629(3) 1.1634(3) 0.0307(9) Uani 1 1 d . . . .
H2 H 0.4253 0.8799 1.2073 0.037 Uiso 1 1 calc R . . .
C17 C 0.1701(4) 0.5487(3) 0.5853(3) 0.0295(8) Uani 1 1 d . . . .
H17 H 0.1071 0.5701 0.5406 0.035 Uiso 1 1 calc R . . .
C30 C -0.1277(4) 0.8060(3) 1.1454(3) 0.0307(9) Uani 1 1 d . . . .
C32 C -0.1214(4) 0.6702(3) 1.0606(2) 0.0246(7) Uani 1 1 d . . . .
C15 C 0.2328(4) 0.5699(3) 0.7141(2) 0.0250(7) Uani 1 1 d . . . .
C18 C 0.2908(4) 0.4656(3) 0.5872(2) 0.0237(7) Uani 1 1 d . . . .
C8 C 0.0597(5) 0.7042(3) 1.3023(3) 0.0324(9) Uani 1 1 d . . . .
H8A H 0.0814 0.6817 1.3637 0.039 Uiso 1 1 calc R . . .
H8B H -0.0558 0.7089 1.3080 0.039 Uiso 1 1 calc R . . .
C3 C 0.4716(4) 0.8650(3) 1.0841(3) 0.0338(9) Uani 1 1 d . . . .
H3 H 0.5780 0.8828 1.0606 0.041 Uiso 1 1 calc R . . .
C31 C -0.0057(4) 0.8800(3) 0.9735(3) 0.0277(8) Uani 1 1 d . . . .
C16 C 0.1422(4) 0.5995(3) 0.6472(3) 0.0289(8) Uani 1 1 d . . . .
H16 H 0.0595 0.6562 0.6452 0.035 Uiso 1 1 calc R . . .
C11 C 0.2397(4) 0.4950(3) 1.0986(3) 0.0291(8) Uani 1 1 d . . . .
H11A H 0.1434 0.4887 1.0795 0.035 Uiso 1 1 calc R . . .
H11B H 0.3026 0.4229 1.1095 0.035 Uiso 1 1 calc R . . .
C14 C 0.2692(4) 0.6220(3) 0.8396(2) 0.0257(8) Uani 1 1 d . . . .
C21 C 0.4500(4) 0.3336(3) 0.5500(2) 0.0242(7) Uani 1 1 d . . . .
C4 C 0.1160(4) 0.6163(3) 1.1853(2) 0.0211(7) Uani 1 1 d . . . .
C19 C 0.3813(4) 0.4391(3) 0.6532(2) 0.0244(7) Uani 1 1 d . . . .
C25 C 0.6512(4) 0.0896(3) 0.4299(3) 0.0280(8) Uani 1 1 d . . . .
C24 C 0.5313(4) 0.1679(3) 0.3977(3) 0.0319(9) Uani 1 1 d . . . .
H24 H 0.4921 0.1662 0.3486 0.038 Uiso 1 1 calc R . . .
C23 C 0.4689(4) 0.2473(3) 0.4354(2) 0.0300(8) Uani 1 1 d . . . .
H23 H 0.3872 0.2989 0.4119 0.036 Uiso 1 1 calc R . . .
C27 C 0.6448(5) 0.1783(4) 0.5371(3) 0.0380(10) Uani 1 1 d . . . .
H27 H 0.6854 0.1816 0.5851 0.046 Uiso 1 1 calc R . . .
C22 C 0.5218(4) 0.2541(3) 0.5070(3) 0.0255(8) Uani 1 1 d . . . .
C10 C 0.3367(5) 0.7791(4) 0.9176(3) 0.0439(10) Uani 1 1 d D . . .
H10A H 0.4029 0.7580 0.8675 0.053 Uiso 0.851(10) 1 calc R P A 1
H10B H 0.2658 0.8438 0.8910 0.053 Uiso 0.851(10) 1 calc R P A 1
H10C H 0.4386 0.7441 0.8961 0.053 Uiso 0.149(10) 1 calc R P A 2
H10D H 0.2873 0.8166 0.8642 0.053 Uiso 0.149(10) 1 calc R P A 2
C9 C 0.4390(5) 0.8145(4) 0.9591(3) 0.0336(13) Uani 0.851(10) 1 d D P A 1
H9A H 0.5266 0.7566 0.9712 0.040 Uiso 0.851(10) 1 calc R P A 1
H9B H 0.4854 0.8830 0.9141 0.040 Uiso 0.851(10) 1 calc R P A 1
F1 F 0.2381(4) 0.0245(3) 0.2796(3) 0.1054(15) Uani 1 1 d . . . .
C9A C 0.378(4) 0.8701(19) 0.9415(12) 0.0336(13) Uani 0.149(10) 1 d D P A 2
H9AA H 0.3025 0.9354 0.9227 0.040 Uiso 0.149(10) 1 calc R P A 2
H9AB H 0.4840 0.8923 0.9080 0.040 Uiso 0.149(10) 1 calc R P A 2
C12 C 0.3342(4) 0.5855(3) 1.0246(3) 0.0326(9) Uani 1 1 d . . . .
H12A H 0.4064 0.6103 1.0510 0.039 Uiso 1 1 calc R . . .
H12B H 0.3992 0.5539 0.9802 0.039 Uiso 1 1 calc R . . .

loop_
_atom_site_aniso_label
_atom_site_aniso_U_11
_atom_site_aniso_U_22
_atom_site_aniso_U_33
_atom_site_aniso_U_23
_atom_site_aniso_U_13
_atom_site_aniso_U_12
Re1 0.02047(8) 0.01888(8) 0.01811(9) -0.00947(6) -0.00517(5) 0.00117(5)
S1 0.0419(5) 0.0312(5) 0.0275(5) -0.0168(4) -0.0167(4) 0.0083(4)
P1 0.0276(5) 0.0271(5) 0.0293(6) -0.0094(4) -0.0071(4) -0.0004(4)
F5 0.0312(12) 0.0700(18) 0.0532(17) -0.0267(15) -0.0129(11) -0.0069(11)
F4 0.061(2) 0.276(6) 0.055(2) -0.089(3) 0.0094(16) -0.062(3)
F2 0.084(2) 0.135(3) 0.046(2) -0.042(2) 0.0036(16) -0.030(2)
F6 0.0415(14) 0.0685(19) 0.060(2) -0.0093(15) -0.0087(13) -0.0249(12)
O3 0.0399(15) 0.0480(18) 0.0404(19) -0.0187(15) -0.0074(13) -0.0163(13)
O4 0.0286(13) 0.0448(16) 0.0310(16) -0.0251(14) -0.0045(11) 0.0022(11)
F3 0.0466(17) 0.0453(18) 0.173(4) -0.004(2) -0.034(2) 0.0037(13)
C13 0.0334(19) 0.040(2) 0.026(2) -0.0203(18) -0.0114(16) 0.0078(16)
O1 0.0272(14) 0.091(3) 0.072(2) -0.065(2) -0.0099(15) 0.0117(15)
N1 0.0291(15) 0.0217(15) 0.0197(17) -0.0084(13) -0.0070(12) -0.0033(11)
C6 0.0326(19) 0.0240(18) 0.023(2) -0.0025(16) -0.0091(15) -0.0001(14)
N5 0.0305(15) 0.0208(15) 0.0166(16) -0.0071(13) -0.0071(12) 0.0004(11)
C5 0.0333(19) 0.030(2) 0.019(2) -0.0008(16) -0.0109(15) -0.0054(15)
N6 0.0326(16) 0.0346(17) 0.0227(18) -0.0162(15) -0.0067(13) 0.0063(13)
N2 0.0288(15) 0.0312(17) 0.0282(19) -0.0152(15) -0.0008(13) -0.0083(12)
N7 0.0343(16) 0.0279(16) 0.0187(17) -0.0109(14) -0.0054(13) -0.0033(12)
N4 0.0301(15) 0.0198(14) 0.0171(16) -0.0059(12) -0.0043(12) -0.0010(11)
C29 0.044(2) 0.038(2) 0.040(3) -0.017(2) -0.0057(19) 0.0082(18)
N3 0.0328(15) 0.0216(15) 0.0193(17) -0.0063(13) -0.0052(12) -0.0037(12)
O2 0.094(2) 0.0224(15) 0.048(2) -0.0096(15) -0.0430(19) 0.0133(15)
C28 0.059(3) 0.048(3) 0.040(3) -0.030(2) -0.011(2) 0.003(2)
C0AA 0.0248(16) 0.0186(16) 0.0179(19) -0.0065(14) -0.0039(13) -0.0007(12)
C20 0.0308(18) 0.0292(19) 0.023(2) -0.0101(16) -0.0090(15) -0.0005(14)
N8 0.0421(18) 0.0365(19) 0.029(2) -0.0172(16) -0.0060(14) 0.0040(14)
C26 0.042(2) 0.043(2) 0.044(3) -0.026(2) -0.0198(19) 0.0146(18)
C7 0.041(2) 0.0267(19) 0.018(2) -0.0117(16) -0.0036(15) -0.0035(15)
C2 0.040(2) 0.0260(19) 0.032(2) -0.0098(17) -0.0168(18) -0.0066(15)
C17 0.0305(18) 0.038(2) 0.025(2) -0.0154(18) -0.0095(15) 0.0024(15)
C30 0.0265(18) 0.043(2) 0.034(2) -0.025(2) -0.0087(16) -0.0013(16)
C32 0.0271(17) 0.0285(19) 0.019(2) -0.0101(16) -0.0027(14) -0.0020(14)
C15 0.0304(18) 0.0304(19) 0.0149(19) -0.0106(16) 0.0005(14) -0.0051(14)
C18 0.0282(17) 0.0273(18) 0.0160(19) -0.0078(15) -0.0022(14) -0.0056(14)
C8 0.046(2) 0.029(2) 0.020(2) -0.0110(17) 0.0025(16) -0.0057(16)
C3 0.0275(19) 0.036(2) 0.044(3) -0.019(2) -0.0079(17) -0.0084(15)
C31 0.039(2) 0.0251(19) 0.029(2) -0.0176(17) -0.0161(16) 0.0044(15)
C16 0.0267(18) 0.034(2) 0.026(2) -0.0122(17) -0.0050(15) 0.0029(14)
C11 0.045(2) 0.0173(17) 0.026(2) -0.0099(16) -0.0087(16) 0.0029(15)
C14 0.0319(19) 0.0265(19) 0.021(2) -0.0112(16) -0.0045(15) -0.0010(14)
C21 0.0327(18) 0.0240(18) 0.0167(19) -0.0066(15) -0.0048(14) -0.0059(14)
C4 0.0265(17) 0.0161(16) 0.021(2) -0.0078(14) -0.0004(14) -0.0064(12)
C19 0.0294(18) 0.0248(18) 0.020(2) -0.0092(16) -0.0054(14) -0.0023(14)
C25 0.0331(19) 0.030(2) 0.021(2) -0.0125(17) 0.0010(15) -0.0047(15)
C24 0.045(2) 0.032(2) 0.024(2) -0.0133(18) -0.0136(17) -0.0002(16)
C23 0.039(2) 0.028(2) 0.024(2) -0.0087(17) -0.0117(17) 0.0023(16)
C27 0.045(2) 0.047(2) 0.034(3) -0.024(2) -0.0189(19) 0.0080(18)
C22 0.0331(18) 0.0222(18) 0.021(2) -0.0091(16) -0.0023(15) -0.0037(14)
C10 0.061(3) 0.039(2) 0.031(3) -0.013(2) 0.003(2) -0.018(2)
C9 0.036(3) 0.034(3) 0.028(3) -0.012(2) 0.0050(19) -0.008(2)
F1 0.100(3) 0.0411(18) 0.188(5) -0.041(2) -0.069(3) 0.0216(17)
C9A 0.036(3) 0.034(3) 0.028(3) -0.012(2) 0.0050(19) -0.008(2)
C12 0.0318(19) 0.036(2) 0.031(2) -0.0168(19) -0.0077(16) 0.0089(16)

loop_
_atom_type_symbol
_atom_type_description
_atom_type_scat_dispersion_real
_atom_type_scat_dispersion_imag
_atom_type_scat_source
C C 0.0033 0.0016 'International Tables Vol C Tables 4.2.6.8 and 6.1.1.4'
H H 0.0000 0.0000 'International Tables Vol C Tables 4.2.6.8 and 6.1.1.4'
F F 0.0171 0.0103 'International Tables Vol C Tables 4.2.6.8 and 6.1.1.4'
N N 0.0061 0.0033 'International Tables Vol C Tables 4.2.6.8 and 6.1.1.4'
O O 0.0106 0.0060 'International Tables Vol C Tables 4.2.6.8 and 6.1.1.4'
P P 0.1023 0.0942 'International Tables Vol C Tables 4.2.6.8 and 6.1.1.4'
Re Re -1.0185 7.2310 'International Tables Vol C Tables 4.2.6.8 and 6.1.1.4'
S S 0.1246 0.1234 'International Tables Vol C Tables 4.2.6.8 and 6.1.1.4'

loop_
_geom_angle_atom_site_label_1
_geom_angle_atom_site_label_2
_geom_angle_atom_site_label_3
_geom_angle
C0AA Re1 N5 83.65(11)
C30 Re1 N5 176.14(13)
C30 Re1 C0AA 97.83(14)
C30 Re1 C32 85.69(15)
C30 Re1 C31 85.82(17)
C30 Re1 C4 95.29(15)
C32 Re1 N5 93.18(13)
C32 Re1 C0AA 173.46(13)
C32 Re1 C31 91.69(15)
C32 Re1 C4 97.54(14)
C31 Re1 N5 90.52(13)
C31 Re1 C0AA 94.05(14)
C31 Re1 C4 170.76(13)
C4 Re1 N5 88.52(12)
C4 Re1 C0AA 76.71(12)
C19 S1 C21 89.80(17)
F4 P1 F5 89.60(16)
F4 P1 F2 177.5(3)
F4 P1 F6 89.30(16)
F4 P1 F3 89.1(3)
F4 P1 F1 92.9(3)
F2 P1 F5 90.33(16)
F2 P1 F6 90.66(17)
F6 P1 F5 177.39(16)
F3 P1 F5 88.72(15)
F3 P1 F2 88.4(2)
F3 P1 F6 88.90(16)
F1 P1 F5 91.54(17)
F1 P1 F2 89.6(2)
F1 P1 F6 90.88(18)
F1 P1 F3 177.9(3)
N5 C13 C14 118.6(3)
C0AA N1 C7 125.2(3)
C0AA N1 C2 111.3(3)
C2 N1 C7 123.5(3)
C5 C6 N4 106.8(3)
C13 N5 Re1 108.4(2)
C13 N5 C10 103.5(3)
C13 N5 C12 111.5(3)
C10 N5 Re1 108.1(2)
C12 N5 Re1 113.7(2)
C12 N5 C10 111.0(3)
C6 C5 N3 106.6(3)
C14 N6 C15 127.4(3)
C0AA N2 C3 110.5(3)
C0AA N2 C9 129.0(3)
C0AA N2 C9A 115.3(12)
C3 N2 C9 119.4(3)
C3 N2 C9A 128.7(9)
C21 N7 C18 111.0(3)
C6 N4 C11 125.1(3)
C4 N4 C6 111.6(3)
C4 N4 C11 122.0(3)
C5 N3 C8 123.8(3)
C4 N3 C5 111.4(3)
C4 N3 C8 124.9(3)
N1 C0AA Re1 127.5(2)
N1 C0AA N2 103.9(3)
N2 C0AA Re1 128.0(3)
C15 C20 C19 117.6(3)
C28 N8 C29 117.2(3)
C25 N8 C29 121.1(3)
C25 N8 C28 121.1(3)
C27 C26 C25 121.2(4)
N1 C7 C8 116.4(3)
C3 C2 N1 107.0(3)
C16 C17 C18 120.0(3)
O1 C30 Re1 175.8(3)
O3 C32 Re1 178.8(3)
C20 C15 N6 123.0(3)
C20 C15 C16 120.0(3)
C16 C15 N6 117.0(3)
N7 C18 C17 126.6(3)
N7 C18 C19 115.8(3)
C17 C18 C19 117.5(3)
N3 C8 C7 117.1(3)
C2 C3 N2 107.2(3)
O2 C31 Re1 175.5(3)
C17 C16 C15 121.4(3)
N4 C11 C12 110.9(3)
O4 C14 C13 124.6(3)
O4 C14 N6 124.6(3)
N6 C14 C13 110.7(3)
N7 C21 S1 114.6(3)
N7 C21 C22 126.8(3)
C22 C21 S1 118.6(3)
N4 C4 Re1 125.4(3)
N3 C4 Re1 129.8(2)
N3 C4 N4 103.6(3)
C20 C19 S1 127.9(3)
C20 C19 C18 123.4(3)
C18 C19 S1 108.8(3)
N8 C25 C26 121.2(3)
N8 C25 C24 122.3(3)
C24 C25 C26 116.5(3)
C23 C24 C25 121.5(3)
C24 C23 C22 121.9(3)
C26 C27 C22 122.3(4)
C23 C22 C21 121.8(3)
C23 C22 C27 116.6(3)
C27 C22 C21 121.6(3)
C9 C10 N5 117.3(4)
C9A C10 N5 127.6(9)
N2 C9 C10 118.9(4)
C10 C9A N2 112.5(13)
N5 C12 C11 113.8(3)

loop_
_geom_bond_atom_site_label_1
_geom_bond_atom_site_label_2
_geom_bond_distance
Re1 N5 2.341(3)
Re1 C0AA 2.156(3)
Re1 C30 1.896(4)
Re1 C32 1.935(3)
Re1 C31 1.948(4)
Re1 C4 2.146(3)
S1 C21 1.762(4)
S1 C19 1.733(4)
P1 F5 1.589(2)
P1 F4 1.549(3)
P1 F2 1.565(3)
P1 F6 1.587(2)
P1 F3 1.564(3)
P1 F1 1.551(3)
O3 C32 1.154(4)
O4 C14 1.211(4)
C13 N5 1.485(4)
C13 C14 1.532(5)
O1 C30 1.151(5)
N1 C0AA 1.355(4)
N1 C7 1.456(5)
N1 C2 1.377(4)
C6 C5 1.339(5)
C6 N4 1.377(4)
N5 C10 1.514(5)
N5 C12 1.486(4)
C5 N3 1.388(4)
N6 C15 1.422(5)
N6 C14 1.348(5)
N2 C0AA 1.356(4)
N2 C3 1.389(5)
N2 C9 1.449(5)
N2 C9A 1.518(17)
N7 C18 1.391(5)
N7 C21 1.302(4)
N4 C11 1.460(5)
N4 C4 1.362(4)
C29 N8 1.453(5)
N3 C8 1.458(5)
N3 C4 1.355(5)
O2 C31 1.141(4)
C28 N8 1.438(5)
C20 C15 1.376(5)
C20 C19 1.382(5)
N8 C25 1.365(5)
C26 C25 1.407(5)
C26 C27 1.365(6)
C7 C8 1.538(5)
C2 C3 1.319(6)
C17 C18 1.392(5)
C17 C16 1.361(5)
C15 C16 1.402(5)
C18 C19 1.396(5)
C11 C12 1.516(5)
C21 C22 1.448(5)
C25 C24 1.398(5)
C24 C23 1.376(5)
C23 C22 1.388(5)
C27 C22 1.394(5)
C10 C9 1.453(6)
C10 C9A 1.489(17)
